data_4003928
loop_
_publ_author_name
'Su, Yuan'
'Bhunia, Surojit'
'Xu, Shuyuan'
'Chen, An'
'Reddy, C. Malla'
'Cai, Ting'

_publ_section_title
;
 Structure--Thermomechanical Property Correlation in Polymorphic Molecular
 Crystals Probed by the Nanoindentation Technique
;
_journal_name_full 'Chemistry of Materials'
_journal_paper_doi 10.1021/acs.chemmater.1c00584
_journal_year 2021
_chemical_formula_moiety 'C30 H35 N2 O3, C2 H3 O2'
_chemical_formula_sum 'C32 H38 N2 O5'
_chemical_formula_weight 530.64
_space_group_crystal_system monoclinic
_space_group_IT_number 14
_space_group_name_Hall '-P 2yn'
_space_group_name_H-M_alt 'P 1 21/n 1'
_atom_sites_solution_hydrogens geom
_atom_sites_solution_primary dual
_audit_creation_date 2021-04-11
_audit_creation_method
;
Olex2 1.2
(compiled 2018.05.29 svn.r3508 for OlexSys, GUI svn.r5506)
;
_cell_angle_alpha 90
_cell_angle_beta 104.838(3)
_cell_angle_gamma 90
_cell_formula_units_Z 4
_cell_length_a 12.7322(11)
_cell_length_b 14.7905(14)
_cell_length_c 15.5123(13)
_cell_measurement_reflns_used 5643
_cell_measurement_temperature 298
_cell_measurement_theta_max 25.880
_cell_measurement_theta_min 2.308
_cell_volume 2823.8(4)
_computing_cell_refinement 'SAINT V8.38A (?, 2016)'
_computing_data_reduction 'SAINT V8.38A (?, 2016)'
_computing_molecular_graphics 'Olex2 (Dolomanov et al., 2009)'
_computing_publication_material 'Olex2 (Dolomanov et al., 2009)'
_computing_structure_refinement 'ShelXL (Sheldrick, 2015)'
_computing_structure_solution 'ShelXT (Sheldrick, 2015)'
_diffrn_ambient_temperature 298.0
_diffrn_measured_fraction_theta_full 0.993
_diffrn_measured_fraction_theta_max 0.987
_diffrn_measurement_device_type 'Bruker D8 VENTURE'
_diffrn_radiation_type MoK\a
_diffrn_radiation_wavelength 0.71073
_diffrn_reflns_av_R_equivalents 0.0468
_diffrn_reflns_av_unetI/netI 0.0492
_diffrn_reflns_Laue_measured_fraction_full 0.993
_diffrn_reflns_Laue_measured_fraction_max 0.987
_diffrn_reflns_limit_h_max 16
_diffrn_reflns_limit_h_min -16
_diffrn_reflns_limit_k_max 19
_diffrn_reflns_limit_k_min -18
_diffrn_reflns_limit_l_max 20
_diffrn_reflns_limit_l_min -18
_diffrn_reflns_number 22851
_diffrn_reflns_point_group_measured_fraction_full 0.993
_diffrn_reflns_point_group_measured_fraction_max 0.987
_diffrn_reflns_theta_full 25.242
_diffrn_reflns_theta_max 27.498
_diffrn_reflns_theta_min 2.308
_exptl_absorpt_coefficient_mu 0.084
_exptl_absorpt_correction_T_max 0.7456
_exptl_absorpt_correction_T_min 0.6645
_exptl_absorpt_correction_type multi-scan
_exptl_absorpt_process_details
'SADABS-2016/2 (Bruker,2016/2) was used for absorption correction. wR2(int) was 0.1298 before and 0.0532 after correction. The Ratio of minimum to maximum transmission is 0.8912. The \l/2 correction factor is Not present.'
_exptl_crystal_colour colourless
_exptl_crystal_colour_primary colourless
_exptl_crystal_density_diffrn 1.248
_exptl_crystal_description block
_exptl_crystal_F_000 1136
_exptl_crystal_size_max 0.28
_exptl_crystal_size_mid 0.15
_exptl_crystal_size_min 0.12
_refine_diff_density_max 0.692
_refine_diff_density_min -0.312
_refine_diff_density_rms 0.045
_refine_ls_extinction_method none
_refine_ls_goodness_of_fit_ref 1.032
_refine_ls_hydrogen_treatment constr
_refine_ls_matrix_type full
_refine_ls_number_parameters 365
_refine_ls_number_reflns 6399
_refine_ls_number_restraints 6
_refine_ls_restrained_S_all 1.045
_refine_ls_R_factor_all 0.1112
_refine_ls_R_factor_gt 0.0624
_refine_ls_shift/su_max 0.001
_refine_ls_shift/su_mean 0.000
_refine_ls_structure_factor_coef Fsqd
_refine_ls_weighting_details 'w=1/[\s^2^(Fo^2^)+(0.0857P)^2^+1.2370P] where P=(Fo^2^+2Fc^2^)/3'
_refine_ls_weighting_scheme calc
_refine_ls_wR_factor_gt 0.1560
_refine_ls_wR_factor_ref 0.1951
_reflns_Friedel_coverage 0.000
_reflns_number_gt 3925
_reflns_number_total 6399
_reflns_threshold_expression 'I > 2\s(I)'
_cod_data_source_file cm1c00584_si_003.cif
_cod_data_source_block 22019278b298k_0m
_cod_database_code 4003928
_shelx_shelxl_version_number 2018/3
_shelx_space_group_comment
;
The symmetry employed for this shelxl refinement is uniquely defined
by the following loop, which should always be used as a source of
symmetry information in preference to the above space-group names.
They are only intended as comments.
;
_shelx_estimated_absorpt_t_max 0.990
_shelx_estimated_absorpt_t_min 0.977
_olex2_refinement_description
;
1. Fixed Uiso
 At 1.2 times of:
  All C(H) groups, All C(H,H) groups, All C(H,H,H,H) groups, All N(H) groups
 At 1.5 times of:
  All C(H,H,H) groups, All O(H) groups
2. Restrained distances
 C30-C0AA \\sim C30-C29 \\sim C28-C0AA \\sim C29-C28
 with sigma of 0.02
3. Others
 Fixed Sof: H28A(0.75) H28B(0.75) H28C(0.25) H28D(0.25) C29(0.75) H29A(0.75)
 H29B(0.75) H30A(0.75) H30B(0.75) H30C(0.25) H30D(0.25) C0AA(0.25) H0AA(0.25)
 H0AB(0.25)
4.a Ternary CH refined with riding coordinates:
 N2(H2)
4.b Secondary CH2 refined with riding coordinates:
 C25(H25A,H25B), C18(H18A,H18B), C26(H26A,H26B), C32(H32A,H32B), C27(H27A,
 H27B), C28(H28A,H28B), C28(H28C,H28D), C31(H31A,H31B), C29(H29A,H29B),
 C30(H30A,H30B), C30(H30C,H30D), C0AA(H0AA,H0AB)
4.c Aromatic/amide H refined with riding coordinates:
 C21(H21), C3(H3), C2(H2A), C20(H20), C5(H5), C6(H6), C24(H24), C11(H11),
 C14(H14), C23(H23), C13(H13)
4.d Idealised Me refined as rotating group:
 C16(H16A,H16B,H16C), C9(H9A,H9B,H9C)
4.e Idealised tetrahedral OH refined as rotating group:
 O1(H1), O4(H4)
;
_olex2_submission_special_instructions 'No special instructions were received'

loop_
_space_group_symop_operation_xyz
'x, y, z'
'-x+1/2, y+1/2, -z+1/2'
'-x, -y, -z'
'x-1/2, -y-1/2, z-1/2'

loop_
_atom_site_label
_atom_site_type_symbol
_atom_site_fract_x
_atom_site_fract_y
_atom_site_fract_z
_atom_site_U_iso_or_equiv
_atom_site_adp_type
_atom_site_occupancy
_atom_site_site_symmetry_order
_atom_site_calc_flag
_atom_site_refinement_flags_posn
_atom_site_refinement_flags_adp
_atom_site_refinement_flags_occupancy
_atom_site_disorder_assembly
_atom_site_disorder_group
O5 O 0.31891(14) 0.54768(11) 0.46673(11) 0.0543(4) Uani 1 1 d . . . . .
O3 O 0.40677(16) 0.20495(13) 0.33846(11) 0.0659(5) Uani 1 1 d . . . . .
O1 O 0.72726(14) 0.04206(12) 0.71459(13) 0.0601(5) Uani 1 1 d . . . . .
H1 H 0.695458 0.006889 0.675765 0.090 Uiso 1 1 calc GR . . . .
O4 O 0.11037(15) 0.45446(14) 0.97622(14) 0.0680(5) Uani 1 1 d . . . . .
H4 H 0.120718 0.502078 1.004195 0.102 Uiso 1 1 calc GR . . . .
O2 O 0.34168(16) 0.08724(13) 0.39772(13) 0.0646(5) Uani 1 1 d . . . . .
N2 N 0.16494(16) 0.67135(13) 0.33429(12) 0.0463(5) Uani 1 1 d . . . . .
H2 H 0.132153 0.679528 0.270362 0.056 Uiso 1 1 calc R . . . .
N1 N 0.46142(15) 0.35832(13) 0.85075(12) 0.0453(5) Uani 1 1 d . . . . .
C4 C 0.51001(19) 0.20836(16) 0.79904(15) 0.0448(5) Uani 1 1 d . . . . .
C22 C 0.37523(18) 0.51910(16) 0.55009(15) 0.0438(5) Uani 1 1 d . . . . .
C10 C 0.29857(18) 0.32966(17) 0.87884(15) 0.0455(5) Uani 1 1 d . . . . .
C19 C 0.47425(17) 0.45014(15) 0.71911(15) 0.0425(5) Uani 1 1 d . . . . .
C21 C 0.46437(19) 0.56203(17) 0.60368(16) 0.0480(6) Uani 1 1 d . . . . .
H21 H 0.491933 0.614083 0.583914 0.058 Uiso 1 1 calc R . . . .
C17 C 0.38518(19) 0.16367(17) 0.40164(15) 0.0474(6) Uani 1 1 d . . . . .
C25 C 0.35178(19) 0.62981(17) 0.43409(16) 0.0494(6) Uani 1 1 d . . . . .
H25A H 0.427324 0.625835 0.432565 0.059 Uiso 1 1 calc R . . . .
H25B H 0.344467 0.679445 0.473008 0.059 Uiso 1 1 calc R . . . .
C18 C 0.53118(18) 0.41368(17) 0.81049(15) 0.0463(5) Uani 1 1 d . . . . .
H18A H 0.593035 0.377740 0.805415 0.056 Uiso 1 1 calc R . . . .
H18B H 0.558563 0.464131 0.849777 0.056 Uiso 1 1 calc R . . . .
C3 C 0.6203(2) 0.20550(17) 0.84262(16) 0.0516(6) Uani 1 1 d . . . . .
H3 H 0.646635 0.241739 0.892462 0.062 Uiso 1 1 calc R . . . .
C2 C 0.6910(2) 0.14998(17) 0.81330(17) 0.0524(6) Uani 1 1 d . . . . .
H2A H 0.764466 0.149813 0.842897 0.063 Uiso 1 1 calc R . . . .
C1 C 0.65352(19) 0.09488(16) 0.74050(16) 0.0458(5) Uani 1 1 d . . . . .
C15 C 0.37699(19) 0.39663(16) 0.88049(15) 0.0454(5) Uani 1 1 d . . . . .
C20 C 0.51254(18) 0.52694(16) 0.68726(15) 0.0449(5) Uani 1 1 d . . . . .
H20 H 0.572714 0.556234 0.723030 0.054 Uiso 1 1 calc R . . . .
C8 C 0.3357(2) 0.24831(16) 0.84622(15) 0.0485(6) Uani 1 1 d . . . . .
C7 C 0.43415(19) 0.26819(16) 0.82935(14) 0.0446(5) Uani 1 1 d . . . . .
C5 C 0.47347(19) 0.15046(17) 0.72657(16) 0.0512(6) Uani 1 1 d . . . . .
H5 H 0.400008 0.149710 0.697109 0.061 Uiso 1 1 calc R . . . .
C6 C 0.5440(2) 0.09426(17) 0.69765(16) 0.0508(6) Uani 1 1 d . . . . .
H6 H 0.517858 0.055975 0.649354 0.061 Uiso 1 1 calc R . . . .
C26 C 0.28123(19) 0.64622(18) 0.34184(16) 0.0502(6) Uani 1 1 d . . . . .
H26A H 0.281860 0.591941 0.306877 0.060 Uiso 1 1 calc R . . . .
H26B H 0.314034 0.694120 0.314871 0.060 Uiso 1 1 calc R . . . .
C24 C 0.3847(2) 0.40803(18) 0.66400(17) 0.0541(6) Uani 1 1 d . . . . .
H24 H 0.356957 0.356027 0.683702 0.065 Uiso 1 1 calc R . . . .
C12 C 0.1986(2) 0.43550(18) 0.94398(16) 0.0521(6) Uani 1 1 d . . . . .
C11 C 0.20713(19) 0.35079(18) 0.91056(15) 0.0500(6) Uani 1 1 d . . . . .
H11 H 0.153321 0.307800 0.908837 0.060 Uiso 1 1 calc R . . . .
C14 C 0.3671(2) 0.48282(18) 0.91170(18) 0.0558(6) Uani 1 1 d . . . . .
H14 H 0.418879 0.526940 0.910896 0.067 Uiso 1 1 calc R . . . .
C23 C 0.3357(2) 0.44195(17) 0.58016(17) 0.0535(6) Uani 1 1 d . . . . .
H23 H 0.275865 0.412500 0.544056 0.064 Uiso 1 1 calc R . . . .
C13 C 0.2778(2) 0.50169(19) 0.94423(18) 0.0594(7) Uani 1 1 d . . . . .
H13 H 0.270135 0.558996 0.966553 0.071 Uiso 1 1 calc R . . . .
C32 C 0.1003(2) 0.59756(19) 0.3629(2) 0.0654(7) Uani 1 1 d . . . . .
H32A H 0.123967 0.539892 0.344762 0.078 Uiso 1 1 calc R . . . .
H32B H 0.116308 0.597610 0.427507 0.078 Uiso 1 1 calc R . . . .
C16 C 0.4124(3) 0.2096(2) 0.49056(17) 0.0697(8) Uani 1 1 d . . . . .
H16A H 0.483212 0.190868 0.524187 0.105 Uiso 1 1 calc GR . . . .
H16B H 0.359563 0.193399 0.522338 0.105 Uiso 1 1 calc GR . . . .
H16C H 0.411704 0.273905 0.482214 0.105 Uiso 1 1 calc GR . . . .
C27 C 0.1564(2) 0.76123(18) 0.3756(2) 0.0647(7) Uani 1 1 d . . . . .
H27A H 0.192233 0.757226 0.438667 0.078 Uiso 1 1 calc R . . . .
H27B H 0.196388 0.804853 0.349667 0.078 Uiso 1 1 calc R . . . .
C9 C 0.2824(3) 0.15753(19) 0.8406(2) 0.0692(8) Uani 1 1 d . . . . .
H9A H 0.258965 0.146849 0.893830 0.104 Uiso 1 1 calc GR . . . .
H9B H 0.333238 0.111574 0.834546 0.104 Uiso 1 1 calc GR . . . .
H9C H 0.220658 0.155942 0.789787 0.104 Uiso 1 1 calc GR . . . .
C28 C 0.0453(4) 0.7968(2) 0.3661(3) 0.1069(14) Uani 1 1 d D . . . .
H28A H 0.053194 0.859551 0.384740 0.128 Uiso 0.75 1 calc R . P A 1
H28B H 0.009844 0.796979 0.302775 0.128 Uiso 0.75 1 calc R . P A 1
H28C H 0.045081 0.816377 0.425720 0.128 Uiso 0.25 1 calc R . P B 2
H28D H 0.042836 0.851781 0.331566 0.128 Uiso 0.25 1 calc R . P B 2
C31 C -0.0184(3) 0.6052(3) 0.3264(3) 0.1020(12) Uani 1 1 d . . . . .
H31A H -0.049618 0.545445 0.327305 0.122 Uiso 1 1 calc R . . . .
H31B H -0.032172 0.623399 0.264491 0.122 Uiso 1 1 calc R . . . .
C29 C -0.0314(4) 0.7559(3) 0.4106(4) 0.0873(14) Uani 0.75 1 d D . P C 1
H29A H -0.090212 0.798187 0.408379 0.105 Uiso 0.75 1 calc R . P C 1
H29B H 0.005525 0.746376 0.472878 0.105 Uiso 0.75 1 calc R . P C 1
C30 C -0.0781(4) 0.6691(4) 0.3722(5) 0.152(2) Uani 1 1 d D . . . .
H30A H -0.146376 0.683167 0.329588 0.183 Uiso 0.75 1 calc R . P C 1
H30B H -0.096168 0.635440 0.420116 0.183 Uiso 0.75 1 calc R . P C 1
H30C H -0.050003 0.667089 0.436478 0.183 Uiso 0.25 1 calc R . P C 2
H30D H -0.155488 0.656592 0.356736 0.183 Uiso 0.25 1 calc R . P C 2
C0AA C -0.0534(9) 0.7592(8) 0.3339(9) 0.085(4) Uani 0.25 1 d D . P C 2
H0AA H -0.064199 0.751323 0.270171 0.102 Uiso 0.25 1 calc R . P C 2
H0AB H -0.107245 0.802488 0.342153 0.102 Uiso 0.25 1 calc R . P C 2

loop_
_atom_site_aniso_label
_atom_site_aniso_U_11
_atom_site_aniso_U_22
_atom_site_aniso_U_33
_atom_site_aniso_U_23
_atom_site_aniso_U_13
_atom_site_aniso_U_12
O5 0.0545(10) 0.0533(10) 0.0506(9) 0.0077(8) 0.0052(8) -0.0052(8)
O3 0.0760(12) 0.0774(13) 0.0428(9) 0.0055(9) 0.0125(9) -0.0060(10)
O1 0.0507(10) 0.0560(11) 0.0692(12) -0.0134(9) 0.0075(8) 0.0065(8)
O4 0.0552(11) 0.0823(15) 0.0727(13) -0.0034(10) 0.0276(10) 0.0078(10)
O2 0.0728(12) 0.0563(12) 0.0675(12) -0.0158(9) 0.0229(10) -0.0147(10)
N2 0.0518(11) 0.0459(11) 0.0414(10) -0.0013(8) 0.0124(8) 0.0025(9)
N1 0.0475(10) 0.0453(12) 0.0465(10) 0.0030(8) 0.0178(8) -0.0025(9)
C4 0.0495(13) 0.0441(13) 0.0412(12) 0.0041(10) 0.0122(10) 0.0001(10)
C22 0.0413(12) 0.0469(13) 0.0441(12) 0.0043(10) 0.0128(9) 0.0049(10)
C10 0.0476(12) 0.0510(14) 0.0390(11) 0.0074(10) 0.0132(9) -0.0004(11)
C19 0.0382(11) 0.0450(13) 0.0466(12) 0.0001(10) 0.0153(9) -0.0002(10)
C21 0.0443(12) 0.0475(14) 0.0530(13) 0.0049(11) 0.0140(10) -0.0071(11)
C17 0.0485(13) 0.0497(14) 0.0433(12) -0.0024(11) 0.0101(10) -0.0001(11)
C25 0.0498(13) 0.0498(14) 0.0488(13) 0.0039(11) 0.0129(11) -0.0018(11)
C18 0.0424(12) 0.0509(14) 0.0474(12) 0.0041(10) 0.0149(10) -0.0047(10)
C3 0.0542(14) 0.0490(14) 0.0474(13) -0.0049(11) 0.0051(11) -0.0007(12)
C2 0.0448(12) 0.0501(15) 0.0562(14) -0.0034(11) 0.0017(11) 0.0019(11)
C1 0.0494(13) 0.0391(13) 0.0478(12) 0.0011(10) 0.0102(10) 0.0012(10)
C15 0.0476(12) 0.0482(14) 0.0426(12) 0.0053(10) 0.0156(10) 0.0022(10)
C20 0.0396(11) 0.0474(14) 0.0476(12) 0.0016(10) 0.0108(9) -0.0051(10)
C8 0.0530(13) 0.0489(14) 0.0456(12) 0.0047(10) 0.0164(10) -0.0024(11)
C7 0.0496(13) 0.0460(13) 0.0390(11) 0.0054(10) 0.0126(10) 0.0012(11)
C5 0.0446(12) 0.0606(16) 0.0452(12) -0.0010(11) 0.0059(10) 0.0015(12)
C6 0.0516(13) 0.0517(15) 0.0455(13) -0.0069(11) 0.0057(11) 0.0001(11)
C26 0.0523(13) 0.0543(15) 0.0461(13) 0.0014(11) 0.0167(11) 0.0048(12)
C24 0.0540(14) 0.0506(15) 0.0564(14) 0.0097(11) 0.0114(12) -0.0114(12)
C12 0.0494(13) 0.0632(17) 0.0467(13) 0.0085(12) 0.0174(11) 0.0107(12)
C11 0.0483(13) 0.0581(16) 0.0455(13) 0.0087(11) 0.0153(10) -0.0001(12)
C14 0.0587(15) 0.0483(15) 0.0644(16) 0.0029(12) 0.0232(12) -0.0035(12)
C23 0.0496(13) 0.0495(15) 0.0568(14) 0.0011(12) 0.0050(11) -0.0118(11)
C13 0.0614(16) 0.0542(16) 0.0652(16) -0.0030(13) 0.0209(13) 0.0080(13)
C32 0.0597(16) 0.0541(17) 0.083(2) 0.0079(14) 0.0193(14) -0.0003(13)
C16 0.102(2) 0.0602(18) 0.0445(14) -0.0060(12) 0.0151(14) -0.0200(16)
C27 0.0777(19) 0.0487(16) 0.0684(17) -0.0112(13) 0.0202(15) 0.0047(14)
C9 0.0764(19) 0.0565(17) 0.082(2) 0.0000(15) 0.0349(16) -0.0148(15)
C28 0.122(3) 0.065(2) 0.158(4) 0.008(2) 0.081(3) 0.029(2)
C31 0.080(2) 0.103(3) 0.117(3) 0.000(2) 0.014(2) -0.018(2)
C29 0.086(3) 0.099(4) 0.088(3) -0.010(3) 0.041(3) 0.012(3)
C30 0.084(3) 0.118(4) 0.282(7) -0.029(4) 0.096(4) -0.008(3)
C0AA 0.066(8) 0.108(12) 0.078(9) -0.021(8) 0.014(7) 0.017(8)

loop_
_atom_type_symbol
_atom_type_description
_atom_type_scat_dispersion_real
_atom_type_scat_dispersion_imag
_atom_type_scat_source
C C 0.0033 0.0016 'International Tables Vol C Tables 4.2.6.8 and 6.1.1.4'
H H 0.0000 0.0000 'International Tables Vol C Tables 4.2.6.8 and 6.1.1.4'
N N 0.0061 0.0033 'International Tables Vol C Tables 4.2.6.8 and 6.1.1.4'
O O 0.0106 0.0060 'International Tables Vol C Tables 4.2.6.8 and 6.1.1.4'

loop_
_geom_angle_atom_site_label_1
_geom_angle_atom_site_label_2
_geom_angle_atom_site_label_3
_geom_angle
_geom_angle_site_symmetry_1
_geom_angle_site_symmetry_3
_geom_angle_publ_flag
C22 O5 C25 117.91(18) . . ?
C1 O1 H1 109.5 . . ?
C12 O4 H4 109.5 . . ?
C26 N2 H2 105.4 . . ?
C32 N2 H2 105.4 . . ?
C32 N2 C26 113.65(19) . . ?
C27 N2 H2 105.4 . . ?
C27 N2 C26 111.4(2) . . ?
C27 N2 C32 114.6(2) . . ?
C15 N1 C18 121.23(19) . . ?
C15 N1 C7 107.51(18) . . ?
C7 N1 C18 125.11(19) . . ?
C3 C4 C7 121.6(2) . . ?
C3 C4 C5 117.3(2) . . ?
C5 C4 C7 121.0(2) . . ?
O5 C22 C21 125.2(2) . . ?
O5 C22 C23 115.2(2) . . ?
C23 C22 C21 119.6(2) . . ?
C15 C10 C8 107.6(2) . . ?
C15 C10 C11 119.0(2) . . ?
C11 C10 C8 133.3(2) . . ?
C20 C19 C18 120.0(2) . . ?
C20 C19 C24 117.4(2) . . ?
C24 C19 C18 122.5(2) . . ?
C22 C21 H21 120.3 . . ?
C22 C21 C20 119.4(2) . . ?
C20 C21 H21 120.3 . . ?
O3 C17 O2 126.1(2) . . ?
O3 C17 C16 117.3(2) . . ?
O2 C17 C16 116.7(2) . . ?
O5 C25 H25A 110.0 . . ?
O5 C25 H25B 110.0 . . ?
O5 C25 C26 108.61(19) . . ?
H25A C25 H25B 108.3 . . ?
C26 C25 H25A 110.0 . . ?
C26 C25 H25B 110.0 . . ?
N1 C18 C19 113.68(18) . . ?
N1 C18 H18A 108.8 . . ?
N1 C18 H18B 108.8 . . ?
C19 C18 H18A 108.8 . . ?
C19 C18 H18B 108.8 . . ?
H18A C18 H18B 107.7 . . ?
C4 C3 H3 119.3 . . ?
C2 C3 C4 121.3(2) . . ?
C2 C3 H3 119.3 . . ?
C3 C2 H2A 119.8 . . ?
C1 C2 C3 120.3(2) . . ?
C1 C2 H2A 119.8 . . ?
O1 C1 C2 117.6(2) . . ?
O1 C1 C6 122.8(2) . . ?
C2 C1 C6 119.6(2) . . ?
N1 C15 C10 108.2(2) . . ?
C14 C15 N1 129.7(2) . . ?
C14 C15 C10 122.0(2) . . ?
C19 C20 C21 122.2(2) . . ?
C19 C20 H20 118.9 . . ?
C21 C20 H20 118.9 . . ?
C10 C8 C9 126.1(2) . . ?
C7 C8 C10 106.7(2) . . ?
C7 C8 C9 127.0(2) . . ?
N1 C7 C4 120.4(2) . . ?
C8 C7 N1 110.0(2) . . ?
C8 C7 C4 129.5(2) . . ?
C4 C5 H5 119.3 . . ?
C6 C5 C4 121.4(2) . . ?
C6 C5 H5 119.3 . . ?
C1 C6 H6 120.0 . . ?
C5 C6 C1 120.0(2) . . ?
C5 C6 H6 120.0 . . ?
N2 C26 H26A 108.1 . . ?
N2 C26 H26B 108.1 . . ?
C25 C26 N2 116.84(19) . . ?
C25 C26 H26A 108.1 . . ?
C25 C26 H26B 108.1 . . ?
H26A C26 H26B 107.3 . . ?
C19 C24 H24 119.4 . . ?
C23 C24 C19 121.2(2) . . ?
C23 C24 H24 119.4 . . ?
O4 C12 C11 118.5(2) . . ?
O4 C12 C13 120.7(2) . . ?
C11 C12 C13 120.8(2) . . ?
C10 C11 H11 120.4 . . ?
C12 C11 C10 119.1(2) . . ?
C12 C11 H11 120.4 . . ?
C15 C14 H14 121.0 . . ?
C15 C14 C13 118.1(2) . . ?
C13 C14 H14 121.0 . . ?
C22 C23 C24 120.2(2) . . ?
C22 C23 H23 119.9 . . ?
C24 C23 H23 119.9 . . ?
C12 C13 H13 119.5 . . ?
C14 C13 C12 120.9(3) . . ?
C14 C13 H13 119.5 . . ?
N2 C32 H32A 108.6 . . ?
N2 C32 H32B 108.6 . . ?
H32A C32 H32B 107.6 . . ?
C31 C32 N2 114.6(3) . . ?
C31 C32 H32A 108.6 . . ?
C31 C32 H32B 108.6 . . ?
C17 C16 H16A 109.5 . . ?
C17 C16 H16B 109.5 . . ?
C17 C16 H16C 109.5 . . ?
H16A C16 H16B 109.5 . . ?
H16A C16 H16C 109.5 . . ?
H16B C16 H16C 109.5 . . ?
N2 C27 H27A 108.2 . . ?
N2 C27 H27B 108.2 . . ?
H27A C27 H27B 107.3 . . ?
C28 C27 N2 116.5(3) . . ?
C28 C27 H27A 108.2 . . ?
C28 C27 H27B 108.2 . . ?
C8 C9 H9A 109.5 . . ?
C8 C9 H9B 109.5 . . ?
C8 C9 H9C 109.5 . . ?
H9A C9 H9B 109.5 . . ?
H9A C9 H9C 109.5 . . ?
H9B C9 H9C 109.5 . . ?
C27 C28 H28A 106.6 . . ?
C27 C28 H28B 106.6 . . ?
C27 C28 H28C 104.3 . . ?
C27 C28 H28D 104.3 . . ?
H28A C28 H28B 106.6 . . ?
H28C C28 H28D 105.6 . . ?
C29 C28 C27 122.8(4) . . ?
C29 C28 H28A 106.6 . . ?
C29 C28 H28B 106.6 . . ?
C0AA C28 C27 131.8(6) . . ?
C0AA C28 H28C 104.3 . . ?
C0AA C28 H28D 104.3 . . ?
C32 C31 H31A 108.0 . . ?
C32 C31 H31B 108.0 . . ?
C32 C31 C30 117.4(4) . . ?
H31A C31 H31B 107.2 . . ?
C30 C31 H31A 108.0 . . ?
C30 C31 H31B 108.0 . . ?
C28 C29 H29A 108.6 . . ?
C28 C29 H29B 108.6 . . ?
C28 C29 C30 114.7(4) . . ?
H29A C29 H29B 107.6 . . ?
C30 C29 H29A 108.6 . . ?
C30 C29 H29B 108.6 . . ?
C31 C30 H30A 106.7 . . ?
C31 C30 H30B 106.7 . . ?
C31 C30 H30C 111.6 . . ?
C31 C30 H30D 111.6 . . ?
C31 C30 C0AA 100.8(6) . . ?
C29 C30 C31 122.6(3) . . ?
C29 C30 H30A 106.7 . . ?
C29 C30 H30B 106.7 . . ?
H30A C30 H30B 106.6 . . ?
H30C C30 H30D 109.4 . . ?
C0AA C30 H30C 111.6 . . ?
C0AA C30 H30D 111.6 . . ?
C28 C0AA C30 118.9(9) . . ?
C28 C0AA H0AA 107.6 . . ?
C28 C0AA H0AB 107.6 . . ?
C30 C0AA H0AA 107.6 . . ?
C30 C0AA H0AB 107.6 . . ?
H0AA C0AA H0AB 107.0 . . ?

loop_
_geom_bond_atom_site_label_1
_geom_bond_atom_site_label_2
_geom_bond_distance
_geom_bond_site_symmetry_2
_geom_bond_publ_flag
O5 C22 1.375(3) . ?
O5 C25 1.420(3) . ?
O3 C17 1.244(3) . ?
O1 H1 0.8200 . ?
O1 C1 1.359(3) . ?
O4 H4 0.8200 . ?
O4 C12 1.370(3) . ?
O2 C17 1.253(3) . ?
N2 H2 0.9800 . ?
N2 C26 1.502(3) . ?
N2 C32 1.501(3) . ?
N2 C27 1.491(3) . ?
N1 C18 1.461(3) . ?
N1 C15 1.394(3) . ?
N1 C7 1.396(3) . ?
C4 C3 1.394(3) . ?
C4 C7 1.473(3) . ?
C4 C5 1.395(3) . ?
C22 C21 1.378(3) . ?
C22 C23 1.376(3) . ?
C10 C15 1.402(3) . ?
C10 C8 1.432(3) . ?
C10 C11 1.410(3) . ?
C19 C18 1.516(3) . ?
C19 C20 1.377(3) . ?
C19 C24 1.386(3) . ?
C21 H21 0.9300 . ?
C21 C20 1.385(3) . ?
C17 C16 1.496(3) . ?
C25 H25A 0.9700 . ?
C25 H25B 0.9700 . ?
C25 C26 1.502(3) . ?
C18 H18A 0.9700 . ?
C18 H18B 0.9700 . ?
C3 H3 0.9300 . ?
C3 C2 1.380(3) . ?
C2 H2A 0.9300 . ?
C2 C1 1.375(3) . ?
C1 C6 1.383(3) . ?
C15 C14 1.381(4) . ?
C20 H20 0.9300 . ?
C8 C7 1.377(3) . ?
C8 C9 1.497(4) . ?
C5 H5 0.9300 . ?
C5 C6 1.380(3) . ?
C6 H6 0.9300 . ?
C26 H26A 0.9700 . ?
C26 H26B 0.9700 . ?
C24 H24 0.9300 . ?
C24 C23 1.385(3) . ?
C12 C11 1.371(4) . ?
C12 C13 1.405(4) . ?
C11 H11 0.9300 . ?
C14 H14 0.9300 . ?
C14 C13 1.386(3) . ?
C23 H23 0.9300 . ?
C13 H13 0.9300 . ?
C32 H32A 0.9700 . ?
C32 H32B 0.9700 . ?
C32 C31 1.476(5) . ?
C16 H16A 0.9600 . ?
C16 H16B 0.9600 . ?
C16 H16C 0.9600 . ?
C27 H27A 0.9700 . ?
C27 H27B 0.9700 . ?
C27 C28 1.482(5) . ?
C9 H9A 0.9600 . ?
C9 H9B 0.9600 . ?
C9 H9C 0.9600 . ?
C28 H28A 0.9700 . ?
C28 H28B 0.9700 . ?
C28 H28C 0.9700 . ?
C28 H28D 0.9700 . ?
C28 C29 1.463(5) . ?
C28 C0AA 1.347(10) . ?
C31 H31A 0.9700 . ?
C31 H31B 0.9700 . ?
C31 C30 1.501(6) . ?
C29 H29A 0.9700 . ?
C29 H29B 0.9700 . ?
C29 C30 1.475(6) . ?
C30 H30A 0.9700 . ?
C30 H30B 0.9700 . ?
C30 H30C 0.9700 . ?
C30 H30D 0.9700 . ?
C30 C0AA 1.524(11) . ?
C0AA H0AA 0.9700 . ?
C0AA H0AB 0.9700 . ?
